data_7204612
loop_
_publ_author_name
'Braga, Dario'
'Maini, Lucia'
'Mazzotti, Michele'
'Rubini, Katia'
'Grepioni, Fabrizia'

_publ_section_title
;
 Reversible gas?solid reactions between the organometallic zwitterion
 [CoIII(?5-C5H4COOH)(?5-C5H4COO)] and vapours of difluoro- and
 chloro-acetic acids
;
_journal_issue 29
_journal_name_full CrystEngComm
_journal_page_first 154
_journal_paper_doi 10.1039/b301952g
_journal_volume 5
_journal_year 2003
_chemical_formula_sum 'C14 H12 Cl Co O6'
_chemical_formula_weight 370.62
_chemical_name_systematic
;
?
;
_space_group_IT_number 14
_symmetry_cell_setting monoclinic
_symmetry_space_group_name_Hall '-P 2yn'
_symmetry_space_group_name_H-M 'P 1 21/n 1'
_atom_sites_solution_hydrogens geom
_atom_sites_solution_primary direct
_atom_sites_solution_secondary difmap
_audit_creation_method SHELXL-97
_cell_angle_alpha 90.00
_cell_angle_beta 102.36(3)
_cell_angle_gamma 90.00
_cell_formula_units_Z 4
_cell_length_a 7.452(3)
_cell_length_b 12.949(3)
_cell_length_c 14.886(5)
_cell_measurement_temperature 293(2)
_cell_volume 1403.1(8)
_computing_structure_refinement 'SHELXL-97 (Sheldrick, 1997)'
_diffrn_ambient_temperature 293(2)
_diffrn_measured_fraction_theta_full 0.999
_diffrn_measured_fraction_theta_max 0.999
_diffrn_radiation_monochromator graphite
_diffrn_radiation_source 'fine-focus sealed tube'
_diffrn_radiation_type MoK\a
_diffrn_radiation_wavelength 0.71073
_diffrn_reflns_av_R_equivalents 0.0225
_diffrn_reflns_av_sigmaI/netI 0.0113
_diffrn_reflns_limit_h_max 9
_diffrn_reflns_limit_h_min -9
_diffrn_reflns_limit_k_max 16
_diffrn_reflns_limit_k_min 0
_diffrn_reflns_limit_l_max 18
_diffrn_reflns_limit_l_min 0
_diffrn_reflns_number 3160
_diffrn_reflns_theta_full 26.98
_diffrn_reflns_theta_max 26.98
_diffrn_reflns_theta_min 3.15
_exptl_absorpt_coefficient_mu 1.440
_exptl_absorpt_correction_T_max 1.0000
_exptl_absorpt_correction_T_min 0.7813
_exptl_absorpt_correction_type psi-scan
_exptl_crystal_colour yellow
_exptl_crystal_density_diffrn 1.754
_exptl_crystal_density_method 'not measured'
_exptl_crystal_description prism
_exptl_crystal_F_000 752
_exptl_crystal_size_max 0.24
_exptl_crystal_size_mid 0.20
_exptl_crystal_size_min 0.20
_refine_diff_density_max 1.092
_refine_diff_density_min -0.602
_refine_diff_density_rms 0.076
_refine_ls_extinction_method none
_refine_ls_goodness_of_fit_ref 1.070
_refine_ls_hydrogen_treatment mixed
_refine_ls_matrix_type full
_refine_ls_number_parameters 202
_refine_ls_number_reflns 3048
_refine_ls_number_restraints 0
_refine_ls_restrained_S_all 1.070
_refine_ls_R_factor_all 0.0433
_refine_ls_R_factor_gt 0.0391
_refine_ls_shift/su_max 0.005
_refine_ls_shift/su_mean 0.001
_refine_ls_structure_factor_coef Fsqd
_refine_ls_weighting_details 'calc w=1/[\s^2^(Fo^2^)+(0.0637P)^2^+1.0429P] where P=(Fo^2^+2Fc^2^)/3'
_refine_ls_weighting_scheme calc
_refine_ls_wR_factor_gt 0.1051
_refine_ls_wR_factor_ref 0.1085
_reflns_number_gt 2755
_reflns_number_total 3048
_reflns_threshold_expression >2sigma(I)
_cod_data_source_file b301952g.txt
_cod_data_source_block 2-[H2CClCOO]
_cod_depositor_comments
;
The following automatic conversions were performed:
'_symmetry_cell_setting' value 'Monoclinic' changed to 'monoclinic'
according to '/home/saulius/struct/CIF-dictionaries/cif_core.dic'
dictionary named 'cif_core.dic' version 2.4.1 from
2010-06-29.

'_exptl_absorpt_correction_type' value 'Psi-scan' changed to
'psi-scan' according to
'/home/saulius/struct/CIF-dictionaries/cif_core.dic' dictionary named
'cif_core.dic' version 2.4.1 from 2010-06-29.

Automatic conversion script
Id: cif_fix_enum 1527 2010-12-29 10:47:43Z saulius 
;
_cod_original_sg_symbol_H-M P2(1)/n
_cod_database_code 7204612

loop_
_symmetry_equiv_pos_as_xyz
'x, y, z'
'-x+1/2, y+1/2, -z+1/2'
'-x, -y, -z'
'x-1/2, -y-1/2, z-1/2'

loop_
_atom_site_label
_atom_site_type_symbol
_atom_site_fract_x
_atom_site_fract_y
_atom_site_fract_z
_atom_site_U_iso_or_equiv
_atom_site_adp_type
_atom_site_occupancy
_atom_site_symmetry_multiplicity
_atom_site_calc_flag
_atom_site_refinement_flags
_atom_site_disorder_assembly
_atom_site_disorder_group
Co1 Co 0.10078(4) 0.19655(2) 0.36247(2) 0.02999(13) Uani 1 1 d . . .
C1 C -0.0482(3) 0.18106(14) 0.23149(11) 0.0430(6) Uani 1 1 d G . .
H1A H 0.0018 0.1722 0.1762 0.052 Uiso 1 1 calc R . .
C2 C -0.0900(3) 0.27662(11) 0.26911(14) 0.0470(6) Uani 1 1 d G . .
H2A H -0.0732 0.3453 0.2446 0.056 Uiso 1 1 calc R . .
C3 C -0.1583(3) 0.25519(12) 0.34918(13) 0.0470(6) Uani 1 1 d G . .
H3A H -0.1969 0.3065 0.3896 0.056 Uiso 1 1 calc R . .
C4 C -0.1587(3) 0.14639(12) 0.36106(12) 0.0406(6) Uani 1 1 d G . .
H4A H -0.1984 0.1094 0.4109 0.049 Uiso 1 1 calc R . .
C5 C -0.0907(2) 0.10057(10) 0.28832(12) 0.0366(5) Uani 1 1 d G . .
C6 C -0.0568(3) -0.0111(2) 0.27584(19) 0.0419(6) Uani 1 1 d . . .
O1 O -0.0059(5) -0.0422(2) 0.2092(2) 0.0807(8) Uani 1 1 d . . .
O2 O -0.0868(3) -0.06750(15) 0.34289(16) 0.0511(5) Uani 1 1 d . . .
C7 C 0.3723(3) 0.20019(14) 0.35768(11) 0.0412(6) Uani 1 1 d G . .
H7A H 0.4223 0.1962 0.3020 0.049 Uiso 1 1 calc R . .
C8 C 0.3232(3) 0.29197(10) 0.39880(13) 0.0456(6) Uani 1 1 d G . .
H8A H 0.3330 0.3625 0.3764 0.055 Uiso 1 1 calc R . .
C9 C 0.2554(3) 0.26359(12) 0.47750(12) 0.0448(6) Uani 1 1 d G . .
H9A H 0.2104 0.3111 0.5190 0.054 Uiso 1 1 calc R . .
C10 C 0.2625(3) 0.15427(12) 0.48502(11) 0.0393(5) Uani 1 1 d G . .
H10A H 0.2240 0.1131 0.5328 0.047 Uiso 1 1 calc R . .
C11 C 0.3348(2) 0.11510(10) 0.41097(12) 0.0359(5) Uani 1 1 d G . .
C12 C 0.3610(4) 0.0049(2) 0.38979(18) 0.0419(6) Uani 1 1 d . . .
O3 O 0.4269(4) -0.0201(2) 0.32577(18) 0.0774(8) Uani 1 1 d . . .
O4 O 0.3096(3) -0.05754(15) 0.44788(14) 0.0493(5) Uani 1 1 d . . .
C13 C 0.1619(6) -0.4129(3) 0.3972(3) 0.0557(8) Uani 1 1 d . . .
C14 C 0.1509(4) -0.2953(2) 0.39093(19) 0.0407(6) Uani 1 1 d . A .
O5 O 0.0030(3) -0.25688(17) 0.3533(2) 0.0649(6) Uani 1 1 d . . .
O6 O 0.2971(3) -0.24911(17) 0.4216(2) 0.0677(7) Uani 1 1 d . . .
Cl1 Cl -0.0478(2) -0.47473(9) 0.38255(10) 0.0602(3) Uani 0.60 1 d P A 1
H13A H 0.236(10) -0.463(6) 0.478(6) 0.072 Uiso 0.60 1 d P B 1
H13B H 0.238(10) -0.450(6) 0.366(6) 0.072 Uiso 0.60 1 d P C 1
H13A' H 0.179(18) -0.427(11) 0.368(10) 0.072 Uiso 0.40 1 d P D 2
H13B' H 0.241(13) -0.479(8) 0.520(7) 0.072 Uiso 0.40 1 d P E 2
Cl2 Cl 0.3218(5) -0.45701(17) 0.4881(2) 0.0912(11) Uani 0.40 1 d P A 2
H200 H -0.0540 -0.1278 0.3402 0.059 Uiso 1 1 d . . .
H400 H 0.2903 -0.1286 0.4244 0.074 Uiso 1 1 d . . .

loop_
_atom_site_aniso_label
_atom_site_aniso_U_11
_atom_site_aniso_U_22
_atom_site_aniso_U_33
_atom_site_aniso_U_23
_atom_site_aniso_U_13
_atom_site_aniso_U_12
Co1 0.02886(19) 0.03139(19) 0.02991(19) 0.00296(11) 0.00673(13) 0.00068(11)
C1 0.0356(12) 0.0543(15) 0.0355(13) 0.0077(11) -0.0003(10) -0.0010(11)
C2 0.0367(13) 0.0431(14) 0.0565(17) 0.0138(12) -0.0006(12) 0.0046(11)
C3 0.0343(12) 0.0434(14) 0.0633(18) -0.0008(13) 0.0106(12) 0.0077(11)
C4 0.0301(11) 0.0428(13) 0.0521(15) 0.0005(11) 0.0158(10) 0.0001(10)
C5 0.0293(10) 0.0408(13) 0.0382(12) 0.0002(10) 0.0040(9) -0.0015(9)
C6 0.0354(12) 0.0426(13) 0.0474(14) -0.0077(11) 0.0080(11) -0.0030(10)
O1 0.124(2) 0.0577(14) 0.0722(17) -0.0134(13) 0.0476(17) 0.0078(15)
O2 0.0532(11) 0.0364(9) 0.0660(13) 0.0025(9) 0.0177(10) 0.0006(8)
C7 0.0291(11) 0.0549(16) 0.0392(13) 0.0050(11) 0.0063(10) -0.0014(10)
C8 0.0397(13) 0.0404(13) 0.0546(16) 0.0029(11) 0.0052(12) -0.0095(11)
C9 0.0478(14) 0.0441(14) 0.0399(14) -0.0090(11) 0.0033(11) -0.0024(11)
C10 0.0431(13) 0.0452(14) 0.0283(11) 0.0005(10) 0.0046(10) 0.0025(11)
C11 0.0303(10) 0.0444(13) 0.0307(11) 0.0030(10) 0.0017(9) 0.0045(9)
C12 0.0402(12) 0.0464(14) 0.0355(12) 0.0002(11) 0.0000(10) 0.0126(11)
O3 0.116(2) 0.0637(15) 0.0617(14) 0.0003(12) 0.0400(15) 0.0321(15)
O4 0.0532(11) 0.0410(10) 0.0514(12) -0.0007(8) 0.0062(9) -0.0004(8)
C13 0.075(2) 0.0357(14) 0.057(2) -0.0028(14) 0.0167(18) 0.0016(14)
C14 0.0530(15) 0.0354(13) 0.0362(13) -0.0001(10) 0.0152(11) 0.0020(11)
O5 0.0549(13) 0.0393(11) 0.0968(19) 0.0050(11) 0.0079(12) 0.0028(10)
O6 0.0613(14) 0.0406(11) 0.0929(18) -0.0038(12) -0.0023(13) -0.0013(10)
Cl1 0.0720(8) 0.0404(6) 0.0699(8) -0.0001(5) 0.0188(7) -0.0103(6)
Cl2 0.141(3) 0.0389(10) 0.0687(15) -0.0009(10) -0.0325(17) 0.0195(13)

loop_
_atom_type_symbol
_atom_type_description
_atom_type_scat_dispersion_real
_atom_type_scat_dispersion_imag
_atom_type_scat_source
C C 0.0033 0.0016 'International Tables Vol C Tables 4.2.6.8 and 6.1.1.4'
H H 0.0000 0.0000 'International Tables Vol C Tables 4.2.6.8 and 6.1.1.4'
Cl Cl 0.1484 0.1585 'International Tables Vol C Tables 4.2.6.8 and 6.1.1.4'
Co Co 0.3494 0.9721 'International Tables Vol C Tables 4.2.6.8 and 6.1.1.4'
O O 0.0106 0.0060 'International Tables Vol C Tables 4.2.6.8 and 6.1.1.4'

loop_
_geom_angle_atom_site_label_1
_geom_angle_atom_site_label_2
_geom_angle_atom_site_label_3
_geom_angle
_geom_angle_site_symmetry_1
_geom_angle_site_symmetry_3
_geom_angle_publ_flag
C5 Co1 C11 108.95(7) . . ?
C5 Co1 C10 122.36(7) . . ?
C11 Co1 C10 40.9 . . ?
C5 Co1 C4 40.9 . . ?
C11 Co1 C4 125.36(7) . . ?
C10 Co1 C4 107.61(7) . . ?
C5 Co1 C1 40.9 . . ?
C11 Co1 C1 122.63(7) . . ?
C10 Co1 C1 158.26(7) . . ?
C4 Co1 C1 68.7 . . ?
C5 Co1 C7 125.57(7) . . ?
C11 Co1 C7 40.8 . . ?
C10 Co1 C7 68.6 . . ?
C4 Co1 C7 162.54(7) . . ?
C1 Co1 C7 108.08(7) . . ?
C5 Co1 C9 157.03(7) . . ?
C11 Co1 C9 68.6 . . ?
C10 Co1 C9 40.8 . . ?
C4 Co1 C9 120.57(7) . . ?
C1 Co1 C9 159.87(8) . . ?
C7 Co1 C9 68.5 . . ?
C5 Co1 C3 68.6 . . ?
C11 Co1 C3 161.31(7) . . ?
C10 Co1 C3 123.55(8) . . ?
C4 Co1 C3 40.7 . . ?
C1 Co1 C3 68.5 . . ?
C7 Co1 C3 155.65(7) . . ?
C9 Co1 C3 105.96(7) . . ?
C5 Co1 C2 68.6 . . ?
C11 Co1 C2 157.34(7) . . ?
C10 Co1 C2 159.73(8) . . ?
C4 Co1 C2 68.5 . . ?
C1 Co1 C2 40.7 . . ?
C7 Co1 C2 121.00(7) . . ?
C9 Co1 C2 122.67(8) . . ?
C3 Co1 C2 40.6 . . ?
C5 Co1 C8 161.57(7) . . ?
C11 Co1 C8 68.6 . . ?
C10 Co1 C8 68.6 . . ?
C4 Co1 C8 155.48(7) . . ?
C1 Co1 C8 123.89(7) . . ?
C7 Co1 C8 40.7 . . ?
C9 Co1 C8 40.7 . . ?
C3 Co1 C8 119.76(7) . . ?
C2 Co1 C8 106.24(7) . . ?
C5 C1 C2 108.0 . . ?
C5 C1 Co1 69.34(7) . . ?
C2 C1 Co1 69.96(7) . . ?
C5 C1 H1A 126.0 . . ?
C2 C1 H1A 126.0 . . ?
Co1 C1 H1A 126.0 . . ?
C3 C2 C1 108.0 . . ?
C3 C2 Co1 69.66(7) . . ?
C1 C2 Co1 69.32(7) . . ?
C3 C2 H2A 126.0 . . ?
C1 C2 H2A 126.0 . . ?
Co1 C2 H2A 126.0 . . ?
C2 C3 C4 108.0 . . ?
C2 C3 Co1 69.71(7) . . ?
C4 C3 Co1 69.30(6) . . ?
C2 C3 H3A 126.0 . . ?
C4 C3 H3A 126.0 . . ?
Co1 C3 H3A 126.0 . . ?
C3 C4 C5 108.0 . . ?
C3 C4 Co1 69.97(7) . . ?
C5 C4 Co1 69.38(7) . . ?
C3 C4 H4A 126.0 . . ?
C5 C4 H4A 126.0 . . ?
Co1 C4 H4A 126.0 . . ?
C4 C5 C1 108.0 . . ?
C4 C5 C6 126.85(16) . . ?
C1 C5 C6 125.04(16) . . ?
C4 C5 Co1 69.75(7) . . ?
C1 C5 Co1 69.79(7) . . ?
C6 C5 Co1 123.02(15) . . ?
O1 C6 O2 125.7(3) . . ?
O1 C6 C5 121.3(3) . . ?
O2 C6 C5 113.0(2) . . ?
C6 O2 H200 113.4 . . ?
C8 C7 C11 108.0 . . ?
C8 C7 Co1 69.85(7) . . ?
C11 C7 Co1 69.35(7) . . ?
C8 C7 H7A 126.0 . . ?
C11 C7 H7A 126.0 . . ?
Co1 C7 H7A 126.0 . . ?
C9 C8 C7 108.0 . . ?
C9 C8 Co1 69.53(7) . . ?
C7 C8 Co1 69.48(7) . . ?
C9 C8 H8A 126.0 . . ?
C7 C8 H8A 126.0 . . ?
Co1 C8 H8A 126.0 . . ?
C8 C9 C10 108.0 . . ?
C8 C9 Co1 69.81(7) . . ?
C10 C9 Co1 69.34(7) . . ?
C8 C9 H9A 126.0 . . ?
C10 C9 H9A 126.0 . . ?
Co1 C9 H9A 126.0 . . ?
C9 C10 C11 108.0 . . ?
C9 C10 Co1 69.88(7) . . ?
C11 C10 Co1 69.54(7) . . ?
C9 C10 H10A 126.0 . . ?
C11 C10 H10A 126.0 . . ?
Co1 C10 H10A 126.0 . . ?
C10 C11 C7 108.0 . . ?
C10 C11 C12 126.71(16) . . ?
C7 C11 C12 125.25(16) . . ?
C10 C11 Co1 69.60(7) . . ?
C7 C11 Co1 69.85(7) . . ?
C12 C11 Co1 124.44(15) . . ?
O3 C12 O4 125.9(3) . . ?
O3 C12 C11 121.4(3) . . ?
O4 C12 C11 112.7(2) . . ?
C12 O4 H400 112.8 . . ?
C14 C13 Cl2 113.8(3) . . ?
C14 C13 Cl1 114.8(3) . . ?
Cl2 C13 Cl1 113.9(3) . . ?
C14 C13 H13A 122(3) . . ?
Cl2 C13 H13A 20(3) . . ?
Cl1 C13 H13A 94(3) . . ?
C14 C13 H13B 121(5) . . ?
Cl2 C13 H13B 80(5) . . ?
Cl1 C13 H13B 109(5) . . ?
H13A C13 H13B 90(5) . . ?
C14 C13 H13A 108(10) . . ?
Cl2 C13 H13A 107(10) . . ?
Cl1 C13 H13A 97(10) . . ?
H13A C13 H13A 117(10) . . ?
H13B C13 H13A 28(10) . . ?
O5 C14 O6 127.1(3) . . ?
O5 C14 C13 117.6(3) . . ?
O6 C14 C13 115.3(3) . . ?
C13 Cl2 H13A 49(8) . . ?
C13 Cl2 H13B 31(2) . . ?
H13A Cl2 H13B 69(8) . . ?
C13 Cl2 H13B 95(6) . . ?
H13A Cl2 H13B 47(9) . . ?
H13B Cl2 H13B 115(7) . . ?

loop_
_geom_bond_atom_site_label_1
_geom_bond_atom_site_label_2
_geom_bond_distance
_geom_bond_site_symmetry_2
_geom_bond_publ_flag
Co1 C5 2.0307(18) . ?
Co1 C11 2.0337(18) . ?
Co1 C10 2.0345(19) . ?
Co1 C4 2.0356(19) . ?
Co1 C1 2.037(2) . ?
Co1 C7 2.040(2) . ?
Co1 C9 2.042(2) . ?
Co1 C3 2.0445(19) . ?
Co1 C2 2.0452(19) . ?
Co1 C8 2.0452(19) . ?
C1 C5 1.4200 . ?
C1 C2 1.4200 . ?
C1 H1A 0.9800 . ?
C2 C3 1.4200 . ?
C2 H2A 0.9800 . ?
C3 C4 1.4200 . ?
C3 H3A 0.9800 . ?
C4 C5 1.4200 . ?
C4 H4A 0.9800 . ?
C5 C6 1.487(3) . ?
C6 O1 1.204(4) . ?
C6 O2 1.294(3) . ?
O2 H200 0.8215 . ?
C7 C8 1.4200 . ?
C7 C11 1.4200 . ?
C7 H7A 0.9800 . ?
C8 C9 1.4200 . ?
C8 H8A 0.9800 . ?
C9 C10 1.4200 . ?
C9 H9A 0.9800 . ?
C10 C11 1.4200 . ?
C10 H10A 0.9800 . ?
C11 C12 1.483(3) . ?
C12 O3 1.206(4) . ?
C12 O4 1.300(4) . ?
O4 H400 0.9838 . ?
C13 C14 1.526(4) . ?
C13 Cl2 1.700(5) . ?
C13 Cl1 1.727(4) . ?
C13 H13A 1.37(9) . ?
C13 H13B 0.94(8) . ?
C13 H13A 0.52(14) . ?
C14 O5 1.229(4) . ?
C14 O6 1.241(4) . ?
Cl2 H13A 0.63(7) . ?
Cl2 H13B 1.79(9) . ?
Cl2 H13B 0.89(11) . ?
